data_4069344
loop_
_publ_author_name
'Jana, Anukul'
'Nekoueishahraki, Bijan'
'Roesky, Herbert W.'
'Schulzke, Carola'

_publ_section_title
;
 Stable Compounds of Composition LGe(II)R (R = OH, PhO, C6F5O, PhCO2)
 Prepared by Nucleophilic Addition Reactions
;
_journal_issue 13
_journal_name_full Organometallics
_journal_page_first 3763
_journal_paper_doi 10.1021/om900149k
_journal_volume 28
_journal_year 2009
_chemical_formula_sum 'C35 H41 F5 Ge N2 O'
_chemical_formula_weight 673.29
_chemical_name_systematic
; 
 ? 
;
_space_group_IT_number 14
_symmetry_cell_setting monoclinic
_symmetry_space_group_name_Hall '-P 2yn'
_symmetry_space_group_name_H-M 'P 1 21/n 1'
_atom_sites_solution_hydrogens geom
_atom_sites_solution_primary direct
_atom_sites_solution_secondary difmap
_audit_creation_method SHELXL-97
_cell_angle_alpha 90.00
_cell_angle_beta 103.49(3)
_cell_angle_gamma 90.00
_cell_formula_units_Z 4
_cell_length_a 13.162(3)
_cell_length_b 19.533(4)
_cell_length_c 13.519(3)
_cell_measurement_reflns_used 31016
_cell_measurement_temperature 133(2)
_cell_measurement_theta_max 54.0
_cell_measurement_theta_min 3.1
_cell_volume 3379.8(13)
_computing_structure_refinement 'SHELXL-97 (Sheldrick, 1997)'
_computing_structure_solution 'SHELXS-97 (Sheldrick, 1990)'
_diffrn_ambient_temperature 133(2)
_diffrn_measured_fraction_theta_full 0.994
_diffrn_measured_fraction_theta_max 0.994
_diffrn_measurement_device_type IPDSII
_diffrn_radiation_monochromator graphite
_diffrn_radiation_source 'fine-focus sealed tube'
_diffrn_radiation_type MoK\a
_diffrn_radiation_wavelength 0.71073
_diffrn_reflns_av_R_equivalents 0.0506
_diffrn_reflns_av_sigmaI/netI 0.0396
_diffrn_reflns_limit_h_max 16
_diffrn_reflns_limit_h_min -16
_diffrn_reflns_limit_k_max 24
_diffrn_reflns_limit_k_min -24
_diffrn_reflns_limit_l_max 17
_diffrn_reflns_limit_l_min -17
_diffrn_reflns_number 30456
_diffrn_reflns_theta_full 26.99
_diffrn_reflns_theta_max 26.99
_diffrn_reflns_theta_min 1.87
_exptl_absorpt_coefficient_mu 0.963
_exptl_absorpt_correction_T_max 0.8579
_exptl_absorpt_correction_T_min 0.6552
_exptl_absorpt_correction_type numerical
_exptl_absorpt_process_details 'face indexed'
_exptl_crystal_colour yellow
_exptl_crystal_density_diffrn 1.323
_exptl_crystal_density_method 'not measured'
_exptl_crystal_description platelet
_exptl_crystal_F_000 1400
_exptl_crystal_size_max 0.38
_exptl_crystal_size_mid 0.33
_exptl_crystal_size_min 0.12
_refine_diff_density_max 0.495
_refine_diff_density_min -0.499
_refine_diff_density_rms 0.051
_refine_ls_extinction_method none
_refine_ls_goodness_of_fit_ref 0.942
_refine_ls_hydrogen_treatment constr
_refine_ls_matrix_type full
_refine_ls_number_parameters 431
_refine_ls_number_reflns 7330
_refine_ls_number_restraints 0
_refine_ls_restrained_S_all 0.942
_refine_ls_R_factor_all 0.0482
_refine_ls_R_factor_gt 0.0329
_refine_ls_shift/su_max 0.002
_refine_ls_shift/su_mean 0.000
_refine_ls_structure_factor_coef Fsqd
_refine_ls_weighting_details 'calc w=1/[\s^2^(Fo^2^)+(0.0498P)^2^+0.0000P] where P=(Fo^2^+2Fc^2^)/3'
_refine_ls_weighting_scheme calc
_refine_ls_wR_factor_gt 0.0740
_refine_ls_wR_factor_ref 0.0784
_reflns_number_gt 5853
_reflns_number_total 7330
_reflns_threshold_expression >2sigma(I)
_cod_data_source_file om900149k_si_001.cif
_cod_data_source_block ja16
_cod_original_cell_volume 3379.8(12)
_cod_original_sg_symbol_H-M P21/n
_cod_database_code 4069344

loop_
_symmetry_equiv_pos_as_xyz
'x, y, z'
'-x+1/2, y+1/2, -z+1/2'
'-x, -y, -z'
'x-1/2, -y-1/2, z-1/2'

loop_
_atom_site_label
_atom_site_type_symbol
_atom_site_fract_x
_atom_site_fract_y
_atom_site_fract_z
_atom_site_U_iso_or_equiv
_atom_site_adp_type
_atom_site_occupancy
_atom_site_symmetry_multiplicity
_atom_site_calc_flag
_atom_site_refinement_flags
_atom_site_disorder_assembly
_atom_site_disorder_group
Ge1 Ge 0.184694(14) 0.143530(10) 0.704306(13) 0.01966(6) Uani 1 1 d . . .
F1 F 0.23627(9) 0.02933(7) 0.42748(9) 0.0388(3) Uani 1 1 d . . .
F2 F 0.40491(10) 0.03461(7) 0.34903(9) 0.0420(3) Uani 1 1 d . . .
F3 F 0.58481(9) 0.09632(7) 0.45376(10) 0.0423(3) Uani 1 1 d . . .
F4 F 0.58860(10) 0.15352(8) 0.63867(10) 0.0481(4) Uani 1 1 d . . .
F5 F 0.42019(9) 0.14962(8) 0.71752(9) 0.0422(3) Uani 1 1 d . . .
O1 O 0.23705(10) 0.08255(7) 0.61315(10) 0.0260(3) Uani 1 1 d . . .
N1 N 0.05140(11) 0.15584(8) 0.60209(11) 0.0199(3) Uani 1 1 d . . .
N2 N 0.12744(11) 0.06261(8) 0.76190(11) 0.0200(3) Uani 1 1 d . . .
C1 C 0.32118(14) 0.08864(10) 0.57655(14) 0.0229(4) Uani 1 1 d . . .
C2 C 0.32273(14) 0.06064(10) 0.48166(14) 0.0260(4) Uani 1 1 d . . .
C3 C 0.40925(16) 0.06308(11) 0.44050(14) 0.0285(4) Uani 1 1 d . . .
C4 C 0.49939(15) 0.09451(11) 0.49247(16) 0.0306(4) Uani 1 1 d . . .
C5 C 0.50103(15) 0.12305(12) 0.58566(16) 0.0312(4) Uani 1 1 d . . .
C6 C 0.41411(15) 0.12044(11) 0.62602(14) 0.0278(4) Uani 1 1 d . . .
C7 C 0.02336(13) 0.22389(10) 0.56331(13) 0.0212(4) Uani 1 1 d . . .
C8 C 0.05881(15) 0.24920(10) 0.48020(14) 0.0243(4) Uani 1 1 d . . .
C9 C 0.02227(16) 0.31249(11) 0.44033(15) 0.0299(4) Uani 1 1 d . . .
H9 H 0.0453 0.3303 0.3839 0.038(2) Uiso 1 1 calc R . .
C10 C -0.04707(16) 0.35002(11) 0.48126(17) 0.0344(5) Uani 1 1 d . . .
H10 H -0.0741 0.3921 0.4510 0.038(2) Uiso 1 1 calc R . .
C11 C -0.07676(15) 0.32597(11) 0.56633(17) 0.0328(4) Uani 1 1 d . . .
H11 H -0.1222 0.3529 0.5957 0.038(2) Uiso 1 1 calc R . .
C12 C -0.04180(14) 0.26343(11) 0.60992(14) 0.0260(4) Uani 1 1 d . . .
C13 C 0.13792(16) 0.21048(11) 0.43578(14) 0.0289(4) Uani 1 1 d . . .
H13 H 0.1415 0.1624 0.4616 0.044(3) Uiso 1 1 calc R . .
C14 C 0.24565(17) 0.24346(12) 0.47439(18) 0.0376(5) Uani 1 1 d . . .
H14A H 0.2434 0.2911 0.4511 0.0563(17) Uiso 1 1 calc R . .
H14B H 0.2978 0.2181 0.4478 0.0563(17) Uiso 1 1 calc R . .
H14C H 0.2646 0.2423 0.5489 0.0563(17) Uiso 1 1 calc R . .
C15 C 0.1093(2) 0.20805(13) 0.31886(16) 0.0414(5) Uani 1 1 d . . .
H15A H 0.0385 0.1898 0.2952 0.0563(17) Uiso 1 1 calc R . .
H15B H 0.1588 0.1785 0.2951 0.0563(17) Uiso 1 1 calc R . .
H15C H 0.1124 0.2544 0.2918 0.0563(17) Uiso 1 1 calc R . .
C16 C -0.07110(16) 0.23949(12) 0.70673(15) 0.0319(4) Uani 1 1 d . . .
H16 H -0.0158 0.2067 0.7413 0.044(3) Uiso 1 1 calc R . .
C17 C -0.0715(3) 0.29848(19) 0.7794(2) 0.0776(11) Uani 1 1 d . . .
H17A H -0.1317 0.3281 0.7525 0.0563(17) Uiso 1 1 calc R . .
H17B H -0.0069 0.3249 0.7868 0.0563(17) Uiso 1 1 calc R . .
H17C H -0.0762 0.2805 0.8459 0.0563(17) Uiso 1 1 calc R . .
C18 C -0.1736(2) 0.20219(17) 0.6881(2) 0.0593(8) Uani 1 1 d . . .
H18A H -0.2297 0.2325 0.6528 0.0563(17) Uiso 1 1 calc R . .
H18B H -0.1874 0.1880 0.7533 0.0563(17) Uiso 1 1 calc R . .
H18C H -0.1707 0.1617 0.6462 0.0563(17) Uiso 1 1 calc R . .
C19 C -0.01358(13) 0.10444(10) 0.56518(13) 0.0221(4) Uani 1 1 d . . .
C20 C -0.09817(16) 0.11533(11) 0.46970(15) 0.0307(4) Uani 1 1 d . . .
H20A H -0.1461 0.1511 0.4817 0.0563(17) Uiso 1 1 calc R . .
H20B H -0.1369 0.0726 0.4513 0.0563(17) Uiso 1 1 calc R . .
H20C H -0.0664 0.1294 0.4141 0.0563(17) Uiso 1 1 calc R . .
C21 C -0.01023(14) 0.04146(10) 0.61305(14) 0.0237(4) Uani 1 1 d . . .
H21 H -0.0513 0.0059 0.5758 0.038(2) Uiso 1 1 calc R . .
C22 C 0.04775(14) 0.02514(10) 0.71086(13) 0.0223(4) Uani 1 1 d . . .
C23 C 0.01364(17) -0.03698(11) 0.76097(16) 0.0336(5) Uani 1 1 d . . .
H23A H 0.0714 -0.0699 0.7774 0.0563(17) Uiso 1 1 calc R . .
H23B H -0.0464 -0.0583 0.7145 0.0563(17) Uiso 1 1 calc R . .
H23C H -0.0062 -0.0232 0.8235 0.0563(17) Uiso 1 1 calc R . .
C24 C 0.17949(14) 0.04256(10) 0.86466(13) 0.0223(4) Uani 1 1 d . . .
C25 C 0.25584(15) -0.00868(10) 0.87949(14) 0.0261(4) Uani 1 1 d . . .
C26 C 0.30314(16) -0.02726(12) 0.97942(15) 0.0328(5) Uani 1 1 d . . .
H26 H 0.3551 -0.0620 0.9911 0.038(2) Uiso 1 1 calc R . .
C27 C 0.27635(17) 0.00362(12) 1.06173(15) 0.0347(5) Uani 1 1 d . . .
H27 H 0.3093 -0.0101 1.1290 0.038(2) Uiso 1 1 calc R . .
C28 C 0.20158(16) 0.05433(11) 1.04563(14) 0.0306(4) Uani 1 1 d . . .
H28 H 0.1836 0.0755 1.1025 0.038(2) Uiso 1 1 calc R . .
C29 C 0.15137(15) 0.07536(10) 0.94724(14) 0.0254(4) Uani 1 1 d . B .
C30 C 0.29159(16) -0.04340(11) 0.79237(15) 0.0309(4) Uani 1 1 d . . .
H30 H 0.2452 -0.0274 0.7269 0.044(3) Uiso 1 1 calc R . .
C31 C 0.40395(18) -0.02163(13) 0.79348(17) 0.0394(5) Uani 1 1 d . . .
H31A H 0.4082 0.0285 0.7930 0.0563(17) Uiso 1 1 calc R . .
H31B H 0.4238 -0.0400 0.7332 0.0563(17) Uiso 1 1 calc R . .
H31C H 0.4515 -0.0394 0.8549 0.0563(17) Uiso 1 1 calc R . .
C32 C 0.2843(2) -0.12157(13) 0.79597(19) 0.0435(6) Uani 1 1 d . . .
H32A H 0.3336 -0.1387 0.8568 0.0563(17) Uiso 1 1 calc R . .
H32B H 0.3016 -0.1411 0.7352 0.0563(17) Uiso 1 1 calc R . .
H32C H 0.2132 -0.1349 0.7983 0.0563(17) Uiso 1 1 calc R . .
C33 C 0.07046(17) 0.13170(11) 0.93284(15) 0.0305(4) Uani 1 1 d . . .
H33 H 0.0365 0.1335 0.8586 0.044(3) Uiso 1 1 calc R A 1
C34 C -0.0173(5) 0.1205(3) 0.9892(4) 0.0404(13) Uani 0.50 1 d P B 1
H34A H -0.0503 0.0759 0.9701 0.062(5) Uiso 0.50 1 calc PR B 1
H34B H -0.0696 0.1568 0.9707 0.062(5) Uiso 0.50 1 calc PR B 1
H34C H 0.0123 0.1216 1.0628 0.062(5) Uiso 0.50 1 calc PR B 1
C35 C 0.1174(4) 0.2023(2) 0.9624(4) 0.0502(11) Uani 0.60 1 d P B 1
H35A H 0.0627 0.2371 0.9442 0.062(5) Uiso 0.60 1 calc PR B 1
H35B H 0.1723 0.2114 0.9260 0.062(5) Uiso 0.60 1 calc PR B 1
H35C H 0.1474 0.2037 1.0358 0.062(5) Uiso 0.60 1 calc PR B 1
C34A C -0.0341(5) 0.1017(4) 0.9335(7) 0.0621(18) Uani 0.50 1 d P B 2
H34D H -0.0555 0.0703 0.8759 0.062(5) Uiso 0.50 1 calc PR B 2
H34E H -0.0857 0.1386 0.9279 0.062(5) Uiso 0.50 1 calc PR B 2
H34F H -0.0296 0.0767 0.9972 0.062(5) Uiso 0.50 1 calc PR B 2
C35A C 0.1007(7) 0.1829(5) 1.0209(6) 0.067(3) Uani 0.40 1 d P B 2
H35D H 0.0536 0.2225 1.0076 0.062(5) Uiso 0.40 1 calc PR B 2
H35E H 0.1728 0.1982 1.0268 0.062(5) Uiso 0.40 1 calc PR B 2
H35F H 0.0951 0.1608 1.0844 0.062(5) Uiso 0.40 1 calc PR B 2

loop_
_atom_site_aniso_label
_atom_site_aniso_U_11
_atom_site_aniso_U_22
_atom_site_aniso_U_33
_atom_site_aniso_U_23
_atom_site_aniso_U_13
_atom_site_aniso_U_12
Ge1 0.01634(9) 0.02336(10) 0.01924(9) -0.00050(8) 0.00410(6) -0.00379(8)
F1 0.0274(6) 0.0536(8) 0.0356(6) -0.0162(6) 0.0081(5) -0.0128(6)
F2 0.0438(7) 0.0533(8) 0.0342(6) -0.0120(6) 0.0198(6) -0.0048(6)
F3 0.0290(6) 0.0559(9) 0.0494(7) -0.0006(6) 0.0243(6) -0.0035(6)
F4 0.0220(6) 0.0733(10) 0.0495(7) -0.0160(7) 0.0094(5) -0.0163(6)
F5 0.0278(6) 0.0692(10) 0.0301(6) -0.0177(6) 0.0080(5) -0.0119(6)
O1 0.0190(6) 0.0326(8) 0.0280(6) -0.0029(6) 0.0089(5) -0.0037(5)
N1 0.0182(7) 0.0234(8) 0.0186(7) 0.0012(6) 0.0053(5) -0.0016(6)
N2 0.0190(7) 0.0224(8) 0.0191(7) 0.0003(6) 0.0057(5) -0.0026(6)
C1 0.0185(8) 0.0260(10) 0.0251(9) 0.0039(8) 0.0067(7) 0.0014(7)
C2 0.0211(9) 0.0283(10) 0.0282(9) -0.0016(8) 0.0053(7) -0.0024(7)
C3 0.0307(10) 0.0321(11) 0.0251(9) -0.0021(8) 0.0114(8) 0.0010(8)
C4 0.0228(9) 0.0363(11) 0.0372(10) 0.0041(9) 0.0164(8) 0.0010(8)
C5 0.0193(9) 0.0401(12) 0.0336(10) -0.0004(9) 0.0048(7) -0.0058(8)
C6 0.0234(9) 0.0371(11) 0.0230(9) -0.0017(8) 0.0059(7) -0.0021(8)
C7 0.0168(8) 0.0227(9) 0.0229(8) 0.0000(7) 0.0019(6) -0.0018(7)
C8 0.0235(9) 0.0256(10) 0.0226(8) 0.0007(7) 0.0029(7) -0.0039(7)
C9 0.0307(10) 0.0286(11) 0.0272(9) 0.0043(8) 0.0004(8) -0.0039(8)
C10 0.0296(10) 0.0265(11) 0.0422(11) 0.0039(9) -0.0016(8) 0.0026(8)
C11 0.0229(10) 0.0316(11) 0.0413(11) -0.0022(9) 0.0022(8) 0.0058(8)
C12 0.0183(9) 0.0308(10) 0.0273(9) -0.0018(8) 0.0020(7) -0.0003(7)
C13 0.0363(11) 0.0266(10) 0.0273(9) 0.0041(8) 0.0144(8) -0.0017(8)
C14 0.0325(11) 0.0395(13) 0.0458(12) 0.0044(10) 0.0195(9) -0.0008(9)
C15 0.0618(15) 0.0380(13) 0.0287(10) 0.0016(10) 0.0196(10) -0.0057(11)
C16 0.0239(10) 0.0432(13) 0.0308(10) 0.0001(9) 0.0110(8) 0.0080(9)
C17 0.104(3) 0.086(2) 0.0608(18) -0.0305(18) 0.0557(19) -0.046(2)
C18 0.0588(17) 0.077(2) 0.0455(14) 0.0055(14) 0.0188(12) -0.0290(15)
C19 0.0183(8) 0.0284(10) 0.0202(8) -0.0039(7) 0.0056(6) -0.0028(7)
C20 0.0283(10) 0.0328(11) 0.0269(9) -0.0001(9) -0.0020(8) -0.0034(8)
C21 0.0217(9) 0.0252(10) 0.0236(8) -0.0028(7) 0.0038(7) -0.0054(7)
C22 0.0202(9) 0.0231(9) 0.0249(9) -0.0010(7) 0.0077(7) -0.0019(7)
C23 0.0341(11) 0.0345(12) 0.0304(10) 0.0044(9) 0.0039(8) -0.0146(9)
C24 0.0216(9) 0.0261(10) 0.0191(8) 0.0017(7) 0.0046(7) -0.0057(7)
C25 0.0242(9) 0.0290(10) 0.0247(9) 0.0009(8) 0.0047(7) -0.0023(8)
C26 0.0278(10) 0.0387(12) 0.0295(10) 0.0088(9) 0.0018(8) 0.0015(9)
C27 0.0335(11) 0.0468(13) 0.0214(9) 0.0065(9) 0.0015(8) -0.0064(9)
C28 0.0315(11) 0.0401(12) 0.0211(9) -0.0016(8) 0.0078(7) -0.0084(9)
C29 0.0250(9) 0.0291(10) 0.0230(8) -0.0011(8) 0.0076(7) -0.0081(8)
C30 0.0314(11) 0.0326(11) 0.0271(9) -0.0004(8) 0.0035(8) 0.0069(8)
C31 0.0372(12) 0.0465(14) 0.0375(11) 0.0037(10) 0.0147(9) 0.0092(10)
C32 0.0472(14) 0.0352(12) 0.0441(13) -0.0029(10) 0.0022(11) 0.0083(10)
C33 0.0357(11) 0.0337(12) 0.0247(9) -0.0026(8) 0.0122(8) 0.0007(8)
C34 0.040(3) 0.046(3) 0.040(3) 0.007(2) 0.019(2) 0.009(2)
C35 0.060(3) 0.035(2) 0.053(3) -0.005(2) 0.008(2) 0.002(2)
C34A 0.030(3) 0.056(4) 0.101(6) 0.016(4) 0.017(4) 0.009(3)
C35A 0.076(6) 0.060(5) 0.052(4) -0.029(4) -0.012(4) 0.026(4)

loop_
_atom_type_symbol
_atom_type_description
_atom_type_scat_dispersion_real
_atom_type_scat_dispersion_imag
_atom_type_scat_source
C C 0.0033 0.0016 'International Tables Vol C Tables 4.2.6.8 and 6.1.1.4'
H H 0.0000 0.0000 'International Tables Vol C Tables 4.2.6.8 and 6.1.1.4'
N N 0.0061 0.0033 'International Tables Vol C Tables 4.2.6.8 and 6.1.1.4'
O O 0.0106 0.0060 'International Tables Vol C Tables 4.2.6.8 and 6.1.1.4'
F F 0.0171 0.0103 'International Tables Vol C Tables 4.2.6.8 and 6.1.1.4'
Ge Ge 0.1547 1.8001 'International Tables Vol C Tables 4.2.6.8 and 6.1.1.4'

loop_
_geom_angle_atom_site_label_1
_geom_angle_atom_site_label_2
_geom_angle_atom_site_label_3
_geom_angle
O1 Ge1 N1 91.11(6)
O1 Ge1 N2 89.08(6)
N1 Ge1 N2 90.85(6)
C1 O1 Ge1 129.25(12)
C19 N1 C7 117.92(15)
C19 N1 Ge1 123.70(12)
C7 N1 Ge1 118.36(11)
C22 N2 C24 119.08(15)
C22 N2 Ge1 123.99(12)
C24 N2 Ge1 116.88(11)
O1 C1 C6 125.36(17)
O1 C1 C2 120.11(17)
C6 C1 C2 114.51(16)
F1 C2 C3 117.91(17)
F1 C2 C1 118.98(16)
C3 C2 C1 123.10(17)
F2 C3 C4 120.08(17)
F2 C3 C2 119.63(18)
C4 C3 C2 120.29(18)
F3 C4 C3 120.82(18)
F3 C4 C5 120.67(19)
C3 C4 C5 118.50(18)
F4 C5 C6 119.50(18)
F4 C5 C4 119.75(18)
C6 C5 C4 120.75(18)
F5 C6 C5 118.08(17)
F5 C6 C1 119.08(17)
C5 C6 C1 122.84(18)
C8 C7 C12 121.09(18)
C8 C7 N1 120.67(16)
C12 C7 N1 118.23(16)
C9 C8 C7 118.33(18)
C9 C8 C13 119.79(17)
C7 C8 C13 121.85(17)
C10 C9 C8 121.2(2)
C11 C10 C9 119.6(2)
C10 C11 C12 121.5(2)
C11 C12 C7 117.99(19)
C11 C12 C16 120.68(18)
C7 C12 C16 121.31(18)
C8 C13 C14 108.71(17)
C8 C13 C15 113.30(18)
C14 C13 C15 110.36(17)
C18 C16 C17 109.8(2)
C18 C16 C12 113.77(18)
C17 C16 C12 111.3(2)
N1 C19 C21 122.97(16)
N1 C19 C20 119.52(17)
C21 C19 C20 117.45(17)
C19 C21 C22 126.43(17)
N2 C22 C21 123.62(17)
N2 C22 C23 119.36(16)
C21 C22 C23 116.97(16)
C25 C24 C29 121.62(17)
C25 C24 N2 119.52(16)
C29 C24 N2 118.86(17)
C24 C25 C26 117.87(18)
C24 C25 C30 123.23(16)
C26 C25 C30 118.88(18)
C27 C26 C25 121.7(2)
C28 C27 C26 119.59(18)
C27 C28 C29 121.47(19)
C28 C29 C24 117.76(19)
C28 C29 C33 119.83(18)
C24 C29 C33 122.42(17)
C25 C30 C32 112.70(18)
C25 C30 C31 109.83(17)
C32 C30 C31 110.05(18)
C34A C33 C29 109.6(3)
C34A C33 C35 131.9(4)
C29 C33 C35 113.2(3)
C34A C33 C35A 108.8(5)
C29 C33 C35A 109.1(3)
C35 C33 C35A 36.1(4)
C34A C33 C34 31.3(3)
C29 C33 C34 114.8(3)
C35 C33 C34 107.7(3)
C35A C33 C34 78.3(5)

loop_
_geom_bond_atom_site_label_1
_geom_bond_atom_site_label_2
_geom_bond_distance
Ge1 O1 1.9515(14)
Ge1 N1 1.9785(16)
Ge1 N2 1.9865(15)
F1 C2 1.348(2)
F2 C3 1.345(2)
F3 C4 1.347(2)
F4 C5 1.346(2)
F5 C6 1.347(2)
O1 C1 1.319(2)
N1 C19 1.338(2)
N1 C7 1.445(2)
N2 C22 1.332(2)
N2 C24 1.452(2)
C1 C6 1.396(3)
C1 C2 1.399(3)
C2 C3 1.380(3)
C3 C4 1.375(3)
C4 C5 1.373(3)
C5 C6 1.379(3)
C7 C8 1.403(3)
C7 C12 1.408(3)
C8 C9 1.389(3)
C8 C13 1.519(3)
C9 C10 1.383(3)
C10 C11 1.381(3)
C11 C12 1.387(3)
C12 C16 1.522(3)
C13 C14 1.534(3)
C13 C15 1.538(3)
C16 C18 1.502(3)
C16 C17 1.515(4)
C19 C21 1.386(3)
C19 C20 1.510(3)
C21 C22 1.401(3)
C22 C23 1.508(3)
C24 C25 1.399(3)
C24 C29 1.409(3)
C25 C26 1.397(3)
C25 C30 1.526(3)
C26 C27 1.382(3)
C27 C28 1.377(3)
C28 C29 1.402(3)
C29 C33 1.512(3)
C30 C32 1.531(3)
C30 C31 1.536(3)
C33 C34A 1.498(7)
C33 C35 1.525(5)
C33 C35A 1.535(7)
C33 C34 1.541(6)
